data_1008196
loop_
_publ_author_name
'le Page, Y'
'Strobel, P'

_publ_section_title
;
Structural chemistry of the Magneli phases Ti~n~ O~(2n-1)~, 4<=n<=9
;
_journal_coden_ASTM JSSCBI
_journal_name_full 'Journal of Solid State Chemistry'
_journal_page_first 273
_journal_page_last 281
_journal_paper_doi 10.1016/0022-4596(82)90374-7
_journal_volume 44
_journal_year 1982
_chemical_formula_structural 'TI7 O13'
_chemical_formula_sum 'O13 Ti7'
_chemical_name_systematic 'TITANIUM OXIDE (7/13)'
_space_group_IT_number 2
_symmetry_cell_setting triclinic
_symmetry_Int_Tables_number 2
_symmetry_space_group_name_Hall '-P 1 (-1/2*x+1/2*y+1/2*z,1/2*x-1/2*y+1/2*z,1/2*x+1/2*y-1/2*z)'
_symmetry_space_group_name_H-M 'I -1'
_cell_angle_alpha 66.70(1)
_cell_angle_beta 57.12(1)
_cell_angle_gamma 108.50(2)
_cell_formula_units_Z 4
_cell_length_a 5.537(1)
_cell_length_b 7.132(1)
_cell_length_c 38.151(8)
_cell_volume 841.4
_refine_ls_R_factor_all 0.036
_cod_database_code 1008196

loop_
_symmetry_equiv_pos_as_xyz
x,y,z
-x,-y,-z
1/2+x,1/2+y,1/2+z
1/2-x,1/2-y,1/2-z

loop_
_atom_site_label
_atom_site_type_symbol
_atom_site_symmetry_multiplicity
_atom_site_Wyckoff_symbol
_atom_site_fract_x
_atom_site_fract_y
_atom_site_fract_z
_atom_site_occupancy
_atom_site_attached_hydrogens
_atom_site_calc_flag
Ti1 Ti0 2 a 0. 0. 0. 1. 0 d
Ti2 Ti0 4 i 0.02289(24) 0.01798(17) 0.07288(3) 1. 0 d
Ti3 Ti0 4 i 0.05373(23) 0.05037(16) 0.14620(3) 1. 0 d
Ti4 Ti0 4 i 0.09013(23) 0.04081(16) 0.22389(3) 1. 0 d
Ti5 Ti0 2 c 0. 0.5 0. 1. 0 d
Ti6 Ti0 4 i 0.02534(24) 0.51812(17) 0.07388(4) 1. 0 d
Ti7 Ti0 4 i 0.04851(23) 0.54356(16) 0.14797(3) 1. 0 d
Ti8 Ti0 4 i 0.09374(23) 0.54566(16) 0.22168(3) 1. 0 d
O1 O0 4 i -0.0163(9) 0.6883(6) 0.02573(13) 1. 0 d
O2 O0 4 i -0.0101(9) 0.6993(6) 0.10149(14) 1. 0 d
O3 O0 4 i -0.0736(9) 0.6742(6) 0.18849(13) 1. 0 d
O4 O0 4 i 0.0306(9) 0.3227(6) 0.04987(13) 1. 0 d
O5 O0 4 i 0.0594(9) 0.3402(6) 0.12404(13) 1. 0 d
O6 O0 4 i 0.0336(9) 0.3155(6) 0.20471(13) 1. 0 d
O7 O0 4 i 0.6002(9) 0.8098(6) 0.00662(13) 1. 0 d
O8 O0 4 i 0.6147(9) 0.8255(6) 0.08371(14) 1. 0 d
O9 O0 4 i 0.6411(9) 0.8441(6) 0.15710(13) 1. 0 d
O10 O0 4 i 0.6219(9) 0.8418(6) 0.23535(13) 1. 0 d
O11 O0 4 i 0.4061(9) 0.1927(6) 0.07037(13) 1. 0 d
O12 O0 4 i 0.4158(9) 0.1926(6) 0.14683(13) 1. 0 d
O13 O0 4 i 0.4448(9) 0.1816(6) 0.22180(13) 1. 0 d

loop_
_atom_type_symbol
_atom_type_oxidation_number
Ti0 0.000
O0 0.000
